data_1556771
loop_
_publ_author_name
'Garai, Mousumi'
'Biradha, Kumar'

_publ_section_title
;
 Exploration and exploitation of homologous series of
 bis(acrylamido)alkanes containing pyridyl and phenyl groups: \b-sheet
 versus two-dimensional layers in solid-state photochemical
 [2&#x2005;+&#x2005;2] reactions.
;
_journal_coeditor_code YC5005SUP1
_journal_issue 'Pt 5'
_journal_name_full IUCrJ
_journal_page_first 523
_journal_page_last 533
_journal_paper_doi 10.1107/S2052252515009987
_journal_volume 2
_journal_year 2015
_chemical_formula_moiety 'C18 H16 N2 O2'
_chemical_formula_sum 'C18 H16 N2 O2'
_chemical_formula_weight 292.33
_space_group_IT_number 15
_space_group_name_Hall '-C 2yc'
_space_group_name_H-M_alt 'C 1 2/c 1'
_symmetry_cell_setting monoclinic
_symmetry_space_group_name_H-M 'C 1 2/c 1'
_atom_sites_solution_hydrogens geom
_atom_sites_solution_primary direct
_atom_sites_solution_secondary difmap
_audit_creation_method SHELXL-97
_audit_update_record
;
2015-07-30 # Formatted by IUCr publCIF system
;
_cell_angle_alpha 90.00
_cell_angle_beta 98.824(12)
_cell_angle_gamma 90.00
_cell_formula_units_Z 4
_cell_length_a 18.451(9)
_cell_length_b 10.540(5)
_cell_length_c 8.157(4)
_cell_measurement_temperature 293(2)
_cell_measurement_theta_max 25.00
_cell_measurement_theta_min 2.23
_cell_volume 1567.5(13)
_computing_structure_refinement 'SHELXL-97 (Sheldrick, 1997)'
_computing_structure_solution 'SHELXS-97 (Sheldrick, 1990)'
_diffrn_ambient_temperature 293(2)
_diffrn_measured_fraction_theta_full 0.996
_diffrn_measured_fraction_theta_max 0.996
_diffrn_measurement_device_type 'Bruker CCD APEX-2'
_diffrn_measurement_method hemisphere
_diffrn_radiation_monochromator graphite
_diffrn_radiation_source 'fine-focus sealed tube'
_diffrn_radiation_type MoK\a
_diffrn_radiation_wavelength 0.71073
_diffrn_reflns_av_R_equivalents 0.0643
_diffrn_reflns_av_sigmaI/netI 0.0433
_diffrn_reflns_limit_h_max 21
_diffrn_reflns_limit_h_min -21
_diffrn_reflns_limit_k_max 12
_diffrn_reflns_limit_k_min -12
_diffrn_reflns_limit_l_max 9
_diffrn_reflns_limit_l_min -9
_diffrn_reflns_number 7785
_diffrn_reflns_theta_full 25.00
_diffrn_reflns_theta_max 25.00
_diffrn_reflns_theta_min 2.23
_exptl_absorpt_coefficient_mu 0.082
_exptl_absorpt_correction_T_max 0.992
_exptl_absorpt_correction_T_min 0.985
_exptl_absorpt_correction_type empirical
_exptl_absorpt_process_details Sadabs
_exptl_crystal_colour white
_exptl_crystal_density_diffrn 1.239
_exptl_crystal_density_method 'not measured'
_exptl_crystal_description block
_exptl_crystal_F_000 616
_exptl_crystal_size_max 0.22
_exptl_crystal_size_mid 0.15
_exptl_crystal_size_min 0.10
_refine_diff_density_max 0.182
_refine_diff_density_min -0.161
_refine_diff_density_rms 0.041
_refine_ls_extinction_coef 0.010(3)
_refine_ls_extinction_expression Fc^*^=kFc[1+0.001xFc^2^\l^3^/sin(2\q)]^-1/4^
_refine_ls_extinction_method SHELXL
_refine_ls_goodness_of_fit_ref 1.098
_refine_ls_hydrogen_treatment mixed
_refine_ls_matrix_type full
_refine_ls_number_parameters 101
_refine_ls_number_reflns 1377
_refine_ls_number_restraints 0
_refine_ls_restrained_S_all 1.098
_refine_ls_R_factor_all 0.1061
_refine_ls_R_factor_gt 0.0549
_refine_ls_shift/su_max 0.000
_refine_ls_shift/su_mean 0.000
_refine_ls_structure_factor_coef Fsqd
_refine_ls_weighting_details 'calc w=1/[\s^2^(Fo^2^)+(0.1000P)^2^+0.0000P] where P=(Fo^2^+2Fc^2^)/3'
_refine_ls_weighting_scheme calc
_refine_ls_wR_factor_gt 0.1549
_refine_ls_wR_factor_ref 0.1930
_reflns_number_gt 775
_reflns_number_total 1377
_reflns_threshold_expression >2sigma(I)
_cod_data_source_file yc5005.cif
_cod_data_source_block 1a
_cod_depositor_comments
;
The following automatic conversions were performed:

data item '_symmetry_cell_setting' value 'Monoclinic' was changed to
'monoclinic' in accordance with the
/home/saulius/struct/COD-crude-data/automatic-downloads/DataCite-retrospective/IUCr/depositions/lib/dictionaries/cif_core.dic
dictionary named 'cif_core.dic' version 2.4.2 last updated on
2011-04-26.

Automatic conversion script
Id: cif_fix_values 7556 2019-12-06 15:28:31Z antanas 
;
_cod_original_cell_volume 1567.6(13)
_cod_original_sg_symbol_H-M C2/c
_cod_database_code 1556771
_publcif_datablock.id {435e4e4f-9555-4d81-a10e-b9b1763f966e}

loop_
_symmetry_equiv_pos_as_xyz
'x, y, z'
'-x, y, -z+1/2'
'x+1/2, y+1/2, z'
'-x+1/2, y+1/2, -z+1/2'
'-x, -y, -z'
'x, -y, z-1/2'
'-x+1/2, -y+1/2, -z'
'x+1/2, -y+1/2, z-1/2'

loop_
_atom_site_label
_atom_site_type_symbol
_atom_site_fract_x
_atom_site_fract_y
_atom_site_fract_z
_atom_site_U_iso_or_equiv
_atom_site_adp_type
_atom_site_occupancy
_atom_site_symmetry_multiplicity
_atom_site_calc_flag
_atom_site_refinement_flags
C11 C 0.29320(13) 0.1397(2) 0.3674(3) 0.0535(7) Uani 1 1 d .
C12 C 0.31705(16) 0.0734(3) 0.5099(4) 0.0767(10) Uani 1 1 d .
H12 H 0.2837 0.0235 0.5559 0.092 Uiso 1 1 calc R
C13 C 0.38838(16) 0.0781(4) 0.5870(4) 0.0885(12) Uani 1 1 d .
H13 H 0.4028 0.0311 0.6829 0.106 Uiso 1 1 calc R
C14 C 0.43840(16) 0.1518(3) 0.5235(5) 0.0802(10) Uani 1 1 d .
H14 H 0.4871 0.1547 0.5744 0.096 Uiso 1 1 calc R
C15 C 0.41553(15) 0.2205(3) 0.3847(4) 0.0778(10) Uani 1 1 d .
H15 H 0.4490 0.2720 0.3416 0.093 Uiso 1 1 calc R
C16 C 0.34386(15) 0.2158(3) 0.3057(4) 0.0681(9) Uani 1 1 d .
H16 H 0.3296 0.2640 0.2107 0.082 Uiso 1 1 calc R
C17 C 0.21756(14) 0.1355(2) 0.2808(3) 0.0544(8) Uani 1 1 d .
H17 H 0.2075 0.1839 0.1847 0.065 Uiso 1 1 calc R
C18 C 0.16157(13) 0.0706(2) 0.3239(3) 0.0522(7) Uani 1 1 d .
H18 H 0.1687 0.0219 0.4201 0.063 Uiso 1 1 calc R
C19 C 0.08865(13) 0.0747(2) 0.2220(3) 0.0487(7) Uani 1 1 d .
O11 O 0.07633(9) 0.12526(18) 0.0847(2) 0.0639(7) Uani 1 1 d .
N21 N 0.03594(10) 0.0154(2) 0.2903(2) 0.0557(7) Uani 1 1 d .
H21 H 0.0469 -0.0226 0.3842 0.067 Uiso 1 1 calc R

loop_
_atom_site_aniso_label
_atom_site_aniso_U_11
_atom_site_aniso_U_22
_atom_site_aniso_U_33
_atom_site_aniso_U_23
_atom_site_aniso_U_13
_atom_site_aniso_U_12
C11 0.0421(15) 0.0630(17) 0.0538(16) -0.0037(13) 0.0018(12) -0.0005(13)
C12 0.0461(18) 0.097(2) 0.082(2) 0.0215(18) -0.0058(15) -0.0161(15)
C13 0.057(2) 0.102(3) 0.097(3) 0.032(2) -0.0181(18) -0.0147(18)
C14 0.0464(18) 0.087(2) 0.102(3) -0.003(2) -0.0070(17) -0.0051(17)
C15 0.0503(19) 0.076(2) 0.108(3) -0.007(2) 0.0150(18) -0.0194(16)
C16 0.0615(19) 0.0664(19) 0.0742(19) 0.0068(15) 0.0035(15) -0.0075(15)
C17 0.0487(16) 0.0618(18) 0.0503(15) -0.0058(13) 0.0003(12) 0.0012(13)
C18 0.0429(16) 0.0663(17) 0.0440(15) -0.0052(12) -0.0043(12) 0.0055(12)
C19 0.0420(15) 0.0592(16) 0.0411(14) -0.0094(12) -0.0051(11) 0.0047(12)
O11 0.0557(12) 0.0826(15) 0.0483(12) 0.0032(10) -0.0083(9) 0.0018(10)
N21 0.0361(11) 0.0785(16) 0.0467(13) 0.0045(11) -0.0115(9) -0.0017(10)

loop_
_atom_type_symbol
_atom_type_description
_atom_type_scat_dispersion_real
_atom_type_scat_dispersion_imag
_atom_type_scat_source
C C 0.0033 0.0016 'International Tables Vol C Tables 4.2.6.8 and 6.1.1.4'
H H 0.0000 0.0000 'International Tables Vol C Tables 4.2.6.8 and 6.1.1.4'
N N 0.0061 0.0033 'International Tables Vol C Tables 4.2.6.8 and 6.1.1.4'
O O 0.0106 0.0060 'International Tables Vol C Tables 4.2.6.8 and 6.1.1.4'

loop_
_geom_angle_atom_site_label_1
_geom_angle_atom_site_label_2
_geom_angle_atom_site_label_3
_geom_angle
_geom_angle_site_symmetry_3
C12 C11 C16 117.2(3) .
C12 C11 C17 123.5(3) .
C16 C11 C17 119.3(3) .
C11 C12 C13 122.1(3) .
C14 C13 C12 120.3(3) .
C15 C14 C13 118.5(3) .
C14 C15 C16 121.6(3) .
C15 C16 C11 120.2(3) .
C18 C17 C11 127.5(3) .
C17 C18 C19 121.1(3) .
O11 C19 N21 122.3(2) .
O11 C19 C18 123.6(2) .
N21 C19 C18 114.1(2) .
C19 N21 N21 120.2(2) 2

loop_
_geom_bond_atom_site_label_1
_geom_bond_atom_site_label_2
_geom_bond_distance
_geom_bond_site_symmetry_2
C11 C12 1.370(4) .
C11 C16 1.384(3) .
C11 C17 1.465(4) .
C12 C13 1.370(4) .
C13 C14 1.367(4) .
C14 C15 1.356(4) .
C15 C16 1.380(4) .
C17 C18 1.330(3) .
C18 C19 1.470(3) .
C19 O11 1.229(3) .
C19 N21 1.347(3) .
N21 N21 1.387(4) 2
